data_4021725
loop_
_publ_author_name
'Zhi-Guo Wang'
'Bao-Han Zhou'
'Yun-Feng Chen'
'Guo-Dong Yin'
'Yi-Tao Li'
'An-Xin Wu'
'Lyle Isaacs'

_publ_section_title
;
 Substituent Effects Control the Self-Association of Molecular Clips
 in the Crystalline State
;
_journal_name_full 'Journal of Organic Chemistry'
_journal_page_first 4502
_journal_page_last 4508
_journal_paper_doi 10.1021/jo0603375
_journal_volume 71
_journal_year 2006
_chemical_formula_moiety '2(C30 H34 N4 O10), 0.4(H2 O), 0.3(H2 O), 0.3(H2 O)'
_chemical_formula_sum 'C60 H70 N8 O21'
_chemical_formula_weight 1239.24
_chemical_name_systematic
; 
 ? 
;
_space_group_IT_number 13
_symmetry_cell_setting monoclinic
_symmetry_space_group_name_Hall '-P 2yc'
_symmetry_space_group_name_H-M 'P 1 2/c 1'
_atom_sites_solution_hydrogens geom
_atom_sites_solution_primary direct
_atom_sites_solution_secondary difmap
_audit_creation_method SHELXL-97
_cell_angle_alpha 90.00
_cell_angle_beta 122.009(4)
_cell_angle_gamma 90.00
_cell_formula_units_Z 4
_cell_length_a 18.3914(16)
_cell_length_b 12.5889(11)
_cell_length_c 32.662(3)
_cell_measurement_reflns_used 1872
_cell_measurement_temperature 292(2)
_cell_measurement_theta_max 19.45
_cell_measurement_theta_min 2.11
_cell_volume 6412.4(10)
_computing_cell_refinement SMART
_computing_data_collection 'SMART (Bruker, 2000)'
_computing_data_reduction 'SAINT (Bruker, 2000)'
_computing_molecular_graphics SHELXTL
_computing_publication_material SHELXTL
_computing_structure_refinement SHELXTL
_computing_structure_solution 'SHELXTL (Bruker, 2000)'
_diffrn_ambient_temperature 273(2)
_diffrn_measured_fraction_theta_full 0.999
_diffrn_measured_fraction_theta_max 0.999
_diffrn_measurement_device_type 'Bruker Smart Apex CCD area detector'
_diffrn_measurement_method 'phi and omega scans'
_diffrn_radiation_monochromator graphite
_diffrn_radiation_source 'sealed tube'
_diffrn_radiation_type MoK\a
_diffrn_radiation_wavelength 0.71073
_diffrn_reflns_av_R_equivalents 0.0607
_diffrn_reflns_av_sigmaI/netI 0.0927
_diffrn_reflns_limit_h_max 22
_diffrn_reflns_limit_h_min -22
_diffrn_reflns_limit_k_max 15
_diffrn_reflns_limit_k_min -15
_diffrn_reflns_limit_l_max 40
_diffrn_reflns_limit_l_min -40
_diffrn_reflns_number 65404
_diffrn_reflns_theta_full 26.00
_diffrn_reflns_theta_max 26.00
_diffrn_reflns_theta_min 1.31
_exptl_absorpt_coefficient_mu 0.098
_exptl_absorpt_correction_T_max 0.98
_exptl_absorpt_correction_T_min 0.97
_exptl_absorpt_correction_type multi-scan
_exptl_absorpt_process_details 'SADABS, Bruker(2000)'
_exptl_crystal_colour colorless
_exptl_crystal_density_diffrn 1.284
_exptl_crystal_density_method 'not measured'
_exptl_crystal_description block
_exptl_crystal_F_000 2616
_exptl_crystal_size_max 0.32
_exptl_crystal_size_mid 0.26
_exptl_crystal_size_min 0.24
_refine_diff_density_max 0.193
_refine_diff_density_min -0.243
_refine_diff_density_rms 0.046
_refine_ls_extinction_expression Fc^*^=kFc[1+0.001xFc^2^\l^3^/sin(2\q)]^-1/4^
_refine_ls_extinction_method none
_refine_ls_goodness_of_fit_ref 1.031
_refine_ls_hydrogen_treatment constr
_refine_ls_matrix_type fullcycle
_refine_ls_number_parameters 831
_refine_ls_number_reflns 12619
_refine_ls_number_restraints 0
_refine_ls_restrained_S_all 1.031
_refine_ls_R_factor_all 0.1153
_refine_ls_R_factor_gt 0.0638
_refine_ls_shift/su_max 0.000
_refine_ls_shift/su_mean 0.000
_refine_ls_structure_factor_coef Fsqd
_refine_ls_weighting_details 'calc w=1/[\s^2^(Fo^2^)+(0.03P)^2^] where P=(Fo^2^+2Fc^2^)/3'
_refine_ls_weighting_scheme calc
_refine_ls_wR_factor_gt 0.0937
_refine_ls_wR_factor_ref 0.0995
_reflns_number_gt 7477
_reflns_number_total 12619
_reflns_threshold_expression >2sigma(I)
_cod_data_source_file jo0603375si20060217_102419.cif
_cod_depositor_comments
;
The following automatic conversions were performed:
'_symmetry_cell_setting' value 'Monoclinic' changed to 'monoclinic'
according to '/home/saulius/struct/CIF-dictionaries/cif_core.dic'
dictionary named 'cif_core.dic' version 2.4.1 from 2010-06-29.

Automatic conversion script
Id: cif_fix_enum 1527 2010-12-29 10:47:43Z saulius 
;
_cod_original_sg_symbol_H-M 'P 2/c'
_cod_database_code 4021725

loop_
_symmetry_equiv_pos_as_xyz
'x, y, z'
'-x, y, -z+1/2'
'-x, -y, -z'
'x, -y, z-1/2'

loop_
_atom_site_label
_atom_site_type_symbol
_atom_site_fract_x
_atom_site_fract_y
_atom_site_fract_z
_atom_site_U_iso_or_equiv
_atom_site_adp_type
_atom_site_occupancy
_atom_site_symmetry_multiplicity
_atom_site_calc_flag
_atom_site_refinement_flags
C1 C 0.76517(14) -0.27734(18) 0.93313(8) 0.0428(6) Uani 1 1 d .
H1A H 0.8195 -0.2425 0.9525 0.064 Uiso 1 1 calc R
H1B H 0.7736 -0.3529 0.9353 0.064 Uiso 1 1 calc R
H1C H 0.7284 -0.2588 0.9446 0.064 Uiso 1 1 calc R
C2 C 0.69604(14) -0.14350(17) 0.87411(8) 0.0377(6) Uani 1 1 d .
C3 C 0.70761(14) -0.06791(19) 0.90811(8) 0.0405(6) Uani 1 1 d .
H3 H 0.7390 -0.0847 0.9408 0.049 Uiso 1 1 calc R
C4 C 0.67227(14) 0.03280(17) 0.89322(8) 0.0381(6) Uani 1 1 d .
C5 C 0.68731(14) 0.11277(17) 0.93128(8) 0.0397(6) Uani 1 1 d .
H5A H 0.7219 0.0794 0.9627 0.048 Uiso 1 1 calc R
H5B H 0.7205 0.1711 0.9300 0.048 Uiso 1 1 calc R
C6 C 0.56815(14) 0.10729(17) 0.94478(8) 0.0371(6) Uani 1 1 d .
C7 C 0.42830(13) 0.11826(17) 0.93778(8) 0.0329(5) Uani 1 1 d .
H7A H 0.3922 0.1770 0.9354 0.039 Uiso 1 1 calc R
H7B H 0.4553 0.0894 0.9702 0.039 Uiso 1 1 calc R
C8 C 0.37264(13) 0.03287(16) 0.90166(7) 0.0293(5) Uani 1 1 d .
C9 C 0.37036(14) -0.07030(19) 0.91836(8) 0.0382(6) Uani 1 1 d .
H9 H 0.4038 -0.0861 0.9511 0.046 Uiso 1 1 calc R
C10 C 0.31907(15) -0.14605(18) 0.88624(8) 0.0389(6) Uani 1 1 d .
C11 C 0.37375(14) -0.28315(19) 0.95154(8) 0.0499(7) Uani 1 1 d .
H11A H 0.3712 -0.2303 0.9719 0.060 Uiso 1 1 calc R
H11C H 0.4315 -0.2888 0.9589 0.060 Uiso 1 1 calc R
H11B H 0.3558 -0.3504 0.9570 0.060 Uiso 1 1 calc R
C12 C 0.15775(14) -0.18569(19) 0.76178(8) 0.0427(6) Uani 1 1 d .
H12A H 0.1833 -0.1500 0.7465 0.051 Uiso 1 1 calc R
H12C H 0.1158 -0.1401 0.7617 0.051 Uiso 1 1 calc R
H12B H 0.1306 -0.2498 0.7445 0.051 Uiso 1 1 calc R
C13 C 0.26797(15) -0.1269(2) 0.83719(9) 0.0430(6) Uani 1 1 d .
C14 C 0.27269(15) -0.0289(2) 0.82151(9) 0.0444(6) Uani 1 1 d .
H14 H 0.2415 -0.0151 0.7885 0.053 Uiso 1 1 calc R
C15 C 0.32144(14) 0.04973(16) 0.85245(8) 0.0316(5) Uani 1 1 d .
C16 C 0.32199(13) 0.15960(18) 0.83307(8) 0.0379(6) Uani 1 1 d .
H16A H 0.2823 0.1599 0.7984 0.045 Uiso 1 1 calc R
H16B H 0.3016 0.2110 0.8469 0.045 Uiso 1 1 calc R
C17 C 0.44148(14) 0.16424(17) 0.81698(8) 0.0356(6) Uani 1 1 d .
C18 C 0.58816(15) 0.16746(18) 0.82802(8) 0.0455(6) Uani 1 1 d .
H18A H 0.6343 0.2192 0.8422 0.055 Uiso 1 1 calc R
H18B H 0.5604 0.1718 0.7932 0.055 Uiso 1 1 calc R
C19 C 0.62546(14) 0.05809(17) 0.84440(8) 0.0337(5) Uani 1 1 d .
C20 C 0.61393(14) -0.01747(17) 0.81039(8) 0.0314(5) Uani 1 1 d .
H20 H 0.5826 -0.0006 0.7777 0.038 Uiso 1 1 calc R
C21 C 0.64923(15) -0.11833(18) 0.82522(9) 0.0443(6) Uani 1 1 d .
C22 C 0.60631(15) -0.1769(2) 0.74387(8) 0.0485(7) Uani 1 1 d .
H22A H 0.5546 -0.1366 0.7320 0.073 Uiso 1 1 calc R
H22B H 0.5934 -0.2424 0.7263 0.073 Uiso 1 1 calc R
H22C H 0.6462 -0.1367 0.7396 0.073 Uiso 1 1 calc R
C23 C 0.55607(13) 0.23231(17) 0.88919(8) 0.0367(6) Uani 1 1 d .
C24 C 0.47166(13) 0.23056(17) 0.89050(8) 0.0336(5) Uani 1 1 d .
C25 C 0.60292(15) 0.33989(18) 0.90165(8) 0.0417(6) Uani 1 1 d .
C26 C 0.60708(14) 0.50535(17) 0.86870(8) 0.0413(6) Uani 1 1 d .
H26A H 0.6675 0.5031 0.8796 0.050 Uiso 1 1 calc R
H26B H 0.6003 0.5448 0.8920 0.050 Uiso 1 1 calc R
C27 C 0.55539(15) 0.55500(19) 0.81933(8) 0.0440(6) Uani 1 1 d .
H27A H 0.5893 0.5578 0.8050 0.066 Uiso 1 1 calc R
H27B H 0.5389 0.6257 0.8222 0.066 Uiso 1 1 calc R
H27C H 0.5050 0.5131 0.7994 0.066 Uiso 1 1 calc R
C28 C 0.45180(14) 0.33813(17) 0.90405(8) 0.0366(6) Uani 1 1 d .
C29 C 0.38331(15) 0.50674(18) 0.87584(8) 0.0410(6) Uani 1 1 d .
H29A H 0.3468 0.5026 0.8889 0.049 Uiso 1 1 calc R
H29B H 0.4341 0.5482 0.8972 0.049 Uiso 1 1 calc R
C30 C 0.33670(14) 0.54771(18) 0.82527(8) 0.0420(6) Uani 1 1 d .
H30A H 0.3636 0.5277 0.8080 0.063 Uiso 1 1 d R
H30B H 0.3336 0.6237 0.8261 0.063 Uiso 1 1 d R
H30C H 0.2799 0.5185 0.8093 0.063 Uiso 1 1 d R
C31 C 0.12967(15) 0.48025(19) 0.79710(8) 0.0470(7) Uani 1 1 d .
H31A H 0.1257 0.4398 0.7711 0.071 Uiso 1 1 d R
H31B H 0.1546 0.5483 0.7988 0.071 Uiso 1 1 d R
H31C H 0.0734 0.4899 0.7916 0.071 Uiso 1 1 d R
C32 C 0.18692(14) 0.32601(18) 0.86091(8) 0.0424(6) Uani 1 1 d .
C33 C 0.13796(15) 0.24024(17) 0.83326(9) 0.0429(6) Uani 1 1 d .
H33 H 0.1038 0.2464 0.7998 0.051 Uiso 1 1 calc R
C34 C 0.14008(15) 0.14515(17) 0.85558(8) 0.0455(7) Uani 1 1 d .
C35 C 0.08185(14) 0.04699(17) 0.82575(8) 0.0413(6) Uani 1 1 d .
H35A H 0.0470 0.0677 0.7921 0.050 Uiso 1 1 calc R
H35B H 0.1191 -0.0101 0.8279 0.050 Uiso 1 1 calc R
C36 C -0.06171(14) 0.03837(17) 0.81609(8) 0.0438(6) Uani 1 1 d .
C37 C -0.17441(13) 0.01281(16) 0.83498(8) 0.0358(5) Uani 1 1 d .
H37A H -0.1943 -0.0414 0.8479 0.043 Uiso 1 1 calc R
H37B H -0.2159 0.0176 0.8005 0.043 Uiso 1 1 calc R
C38 C -0.17221(14) 0.11771(18) 0.85787(8) 0.0422(6) Uani 1 1 d .
C39 C -0.22091(13) 0.19804(16) 0.82884(7) 0.0317(5) Uani 1 1 d .
H39 H -0.2526 0.1878 0.7956 0.038 Uiso 1 1 calc R
C40 C -0.22472(14) 0.29406(18) 0.84721(8) 0.0427(6) Uani 1 1 d .
C41 C -0.31670(14) 0.37464(19) 0.77152(8) 0.0460(6) Uani 1 1 d .
H41A H -0.2880 0.3255 0.7623 0.069 Uiso 1 1 calc R
H41B H -0.3169 0.4439 0.7592 0.069 Uiso 1 1 calc R
H41C H -0.3747 0.3516 0.7585 0.069 Uiso 1 1 calc R
C42 C -0.13073(14) 0.42151(18) 0.96884(8) 0.0420(6) Uani 1 1 d .
H42A H -0.1423 0.3608 0.9823 0.063 Uiso 1 1 calc R
H42B H -0.1487 0.4848 0.9774 0.063 Uiso 1 1 calc R
H42C H -0.0704 0.4254 0.9813 0.063 Uiso 1 1 calc R
C43 C -0.17357(13) 0.30847(19) 0.89863(8) 0.0404(6) Uani 1 1 d .
C44 C -0.12286(13) 0.23070(16) 0.92806(8) 0.0371(6) Uani 1 1 d .
H44 H -0.0904 0.2427 0.9612 0.045 Uiso 1 1 calc R
C45 C -0.11767(13) 0.12927(17) 0.90951(7) 0.0378(6) Uani 1 1 d .
C46 C -0.06144(13) 0.04770(17) 0.94036(8) 0.0407(6) Uani 1 1 d .
H46A H -0.0957 -0.0119 0.9394 0.049 Uiso 1 1 calc R
H46B H -0.0298 0.0743 0.9732 0.049 Uiso 1 1 calc R
C47 C 0.08413(15) 0.04836(18) 0.94916(8) 0.0433(6) Uani 1 1 d .
C48 C 0.19708(14) 0.03511(19) 0.93310(8) 0.0443(6) Uani 1 1 d .
H48A H 0.2224 -0.0203 0.9240 0.053 Uiso 1 1 calc R
H48B H 0.2359 0.0487 0.9673 0.053 Uiso 1 1 calc R
C49 C 0.19019(15) 0.13574(18) 0.90531(9) 0.0507(7) Uani 1 1 d .
C50 C 0.23924(14) 0.22193(18) 0.93304(8) 0.0441(6) Uani 1 1 d .
H50 H 0.2731 0.2158 0.9665 0.053 Uiso 1 1 calc R
C51 C 0.23780(13) 0.31657(17) 0.91108(8) 0.0360(5) Uani 1 1 d .
C52 C 0.34192(13) 0.39809(17) 0.98493(7) 0.0381(6) Uani 1 1 d .
H52A H 0.3121 0.3997 1.0017 0.057 Uiso 1 1 calc R
H52B H 0.3823 0.4555 0.9959 0.057 Uiso 1 1 calc R
H52C H 0.3718 0.3318 0.9912 0.057 Uiso 1 1 calc R
C53 C 0.05363(15) -0.05508(19) 0.88286(8) 0.0443(6) Uani 1 1 d .
C54 C -0.02635(13) -0.06409(17) 0.88891(8) 0.0401(6) Uani 1 1 d .
C55 C 0.06738(14) -0.15220(17) 0.86156(8) 0.0416(6) Uani 1 1 d .
C56 C 0.11411(14) -0.32126(17) 0.86373(7) 0.0364(5) Uani 1 1 d .
H56A H 0.1544 -0.3064 0.8539 0.044 Uiso 1 1 calc R
H56B H 0.0584 -0.3359 0.8351 0.044 Uiso 1 1 calc R
C57 C 0.14372(15) -0.41336(19) 0.89723(9) 0.0557(8) Uani 1 1 d .
H57A H 0.2007 -0.4326 0.9060 0.084 Uiso 1 1 calc R
H57B H 0.1058 -0.4724 0.8816 0.084 Uiso 1 1 calc R
H57C H 0.1437 -0.3946 0.9257 0.084 Uiso 1 1 calc R
C58 C -0.04450(14) -0.17477(17) 0.89908(8) 0.0429(6) Uani 1 1 d .
C59 C -0.11196(14) -0.34401(16) 0.86987(7) 0.0356(5) Uani 1 1 d .
H59A H -0.1293 -0.3437 0.8932 0.043 Uiso 1 1 calc R
H59B H -0.0600 -0.3859 0.8831 0.043 Uiso 1 1 calc R
C60 C -0.18175(13) -0.39412(17) 0.82346(7) 0.0340(5) Uani 1 1 d .
H60A H -0.2315 -0.3493 0.8088 0.051 Uiso 1 1 calc R
H60B H -0.1962 -0.4624 0.8303 0.051 Uiso 1 1 calc R
H60C H -0.1619 -0.4026 0.8018 0.051 Uiso 1 1 calc R
N1 N 0.61225(11) 0.15561(14) 0.92770(6) 0.0354(4) Uani 1 1 d .
N2 N 0.49370(11) 0.15732(14) 0.93013(6) 0.0334(4) Uani 1 1 d .
N3 N 0.40958(11) 0.19404(13) 0.84413(6) 0.0302(4) Uani 1 1 d .
N4 N 0.52497(11) 0.19485(14) 0.84154(6) 0.0363(4) Uani 1 1 d .
N5 N 0.02655(11) 0.00636(15) 0.84011(6) 0.0404(5) Uani 1 1 d .
N6 N -0.09064(11) -0.02183(14) 0.84248(6) 0.0336(4) Uani 1 1 d .
N7 N 0.00015(12) 0.00941(15) 0.92814(6) 0.0403(5) Uani 1 1 d .
N8 N 0.12067(11) -0.00207(14) 0.92599(6) 0.0350(4) Uani 1 1 d .
O1 O 0.59629(11) 0.02973(13) 0.97278(6) 0.0526(5) Uani 1 1 d .
O2 O 0.40481(10) 0.11834(12) 0.77838(5) 0.0440(4) Uani 1 1 d .
O3 O 0.72650(9) -0.24444(11) 0.88398(6) 0.0462(4) Uani 1 1 d .
O4 O 0.64405(9) -0.19957(12) 0.79517(6) 0.0482(4) Uani 1 1 d .
O5 O 0.31693(9) -0.25256(11) 0.90087(5) 0.0454(4) Uani 1 1 d .
O6 O 0.22170(10) -0.21084(11) 0.80979(5) 0.0475(4) Uani 1 1 d .
O7 O 0.65237(10) 0.36600(12) 0.94069(6) 0.0471(4) Uani 1 1 d .
O8 O 0.57253(10) 0.39933(12) 0.86235(6) 0.0515(5) Uani 1 1 d .
O9 O 0.48010(9) 0.37188(11) 0.94384(5) 0.0398(4) Uani 1 1 d .
O10 O 0.40478(9) 0.39929(12) 0.86534(6) 0.0468(4) Uani 1 1 d .
O11 O -0.09816(10) 0.08271(12) 0.78267(6) 0.0490(4) Uani 1 1 d .
O12 O 0.11804(10) 0.10603(13) 0.98330(6) 0.0544(5) Uani 1 1 d .
O13 O 0.18811(9) 0.42124(12) 0.84266(5) 0.0432(4) Uani 1 1 d .
O14 O 0.28199(9) 0.40882(12) 0.93452(5) 0.0424(4) Uani 1 1 d .
O15 O -0.27328(9) 0.37897(11) 0.82248(5) 0.0425(4) Uani 1 1 d .
O16 O -0.17802(9) 0.41153(12) 0.91593(5) 0.0403(4) Uani 1 1 d .
O17 O 0.04275(9) -0.15666(12) 0.81972(5) 0.0420(4) Uani 1 1 d .
O18 O 0.10871(9) -0.23131(12) 0.89007(5) 0.0420(4) Uani 1 1 d .
O19 O -0.02420(9) -0.20038(12) 0.93897(5) 0.0433(4) Uani 1 1 d .
O20 O -0.09480(9) -0.23602(13) 0.86183(6) 0.0505(4) Uani 1 1 d .
O21 O 0.5750(2) 0.8134(3) 0.94359(12) 0.0315(8) Uani 0.40 1 d P
H21A H 0.5910 0.8310 0.9723 0.038 Uiso 0.40 1 d PR
H21B H 0.6013 0.8510 0.9339 0.038 Uiso 0.40 1 d PR
O22 O 0.9685(3) 0.4058(4) 0.84492(16) 0.0383(12) Uani 0.30 1 d P
H22G H 0.9372 0.4382 0.8528 0.046 Uiso 0.30 1 d PR
H22E H 1.0069 0.3708 0.8690 0.046 Uiso 0.30 1 d PR
O23 O 0.0594(3) 0.3811(4) 0.94120(16) 0.0402(13) Uani 0.30 1 d P
H23A H 0.0376 0.3193 0.9351 0.048 Uiso 0.30 1 d PR
H23C H 0.0217 0.4258 0.9225 0.048 Uiso 0.30 1 d PR

loop_
_atom_site_aniso_label
_atom_site_aniso_U_11
_atom_site_aniso_U_22
_atom_site_aniso_U_33
_atom_site_aniso_U_23
_atom_site_aniso_U_13
_atom_site_aniso_U_12
C1 0.0337(12) 0.0280(12) 0.0382(13) -0.0004(10) -0.0004(10) 0.0020(10)
C2 0.0356(12) 0.0308(12) 0.0357(13) -0.0090(10) 0.0114(11) 0.0014(10)
C3 0.0314(12) 0.0422(14) 0.0352(13) -0.0020(11) 0.0090(10) 0.0020(11)
C4 0.0352(13) 0.0314(13) 0.0332(13) 0.0006(10) 0.0082(10) 0.0025(10)
C5 0.0336(13) 0.0288(12) 0.0357(13) 0.0012(10) 0.0040(10) -0.0111(10)
C6 0.0297(12) 0.0332(12) 0.0288(12) -0.0025(10) 0.0021(10) 0.0094(10)
C7 0.0292(12) 0.0352(13) 0.0330(12) 0.0016(10) 0.0157(10) 0.0009(10)
C8 0.0308(12) 0.0333(12) 0.0304(12) -0.0034(9) 0.0207(10) -0.0054(9)
C9 0.0327(12) 0.0490(15) 0.0370(13) 0.0052(11) 0.0212(11) -0.0072(11)
C10 0.0373(13) 0.0379(13) 0.0342(13) 0.0126(10) 0.0140(11) -0.0013(11)
C11 0.0294(12) 0.0369(14) 0.0459(15) 0.0064(12) -0.0054(11) 0.0028(10)
C12 0.0335(12) 0.0386(13) 0.0276(12) 0.0025(10) -0.0030(10) 0.0072(10)
C13 0.0309(13) 0.0525(16) 0.0387(14) -0.0043(12) 0.0137(11) 0.0016(11)
C14 0.0353(13) 0.0579(17) 0.0305(13) 0.0055(12) 0.0109(11) 0.0018(12)
C15 0.0323(12) 0.0276(12) 0.0283(12) 0.0058(9) 0.0116(10) 0.0154(9)
C16 0.0261(11) 0.0391(13) 0.0438(14) -0.0057(11) 0.0153(11) 0.0104(10)
C17 0.0342(12) 0.0377(13) 0.0340(13) -0.0068(10) 0.0174(10) 0.0133(10)
C18 0.0452(14) 0.0364(14) 0.0305(13) 0.0160(10) 0.0035(11) 0.0044(11)
C19 0.0372(12) 0.0297(12) 0.0316(13) 0.0151(10) 0.0165(10) 0.0113(10)
C20 0.0347(13) 0.0355(13) 0.0338(12) 0.0108(10) 0.0247(11) 0.0071(10)
C21 0.0403(14) 0.0335(13) 0.0379(14) -0.0112(11) 0.0064(11) -0.0031(11)
C22 0.0339(13) 0.0421(14) 0.0438(15) -0.0074(12) 0.0031(11) 0.0031(11)
C23 0.0275(11) 0.0371(13) 0.0287(12) 0.0025(10) 0.0036(9) 0.0172(10)
C24 0.0322(12) 0.0326(12) 0.0350(12) 0.0134(10) 0.0170(10) 0.0148(10)
C25 0.0446(14) 0.0349(13) 0.0365(13) -0.0075(11) 0.0154(11) -0.0028(11)
C26 0.0344(13) 0.0346(13) 0.0357(13) 0.0026(11) 0.0055(11) 0.0048(10)
C27 0.0440(14) 0.0382(14) 0.0298(13) 0.0065(10) 0.0060(11) -0.0038(11)
C28 0.0409(13) 0.0314(12) 0.0292(12) -0.0054(10) 0.0129(10) 0.0136(10)
C29 0.0326(13) 0.0356(13) 0.0357(13) 0.0040(11) 0.0052(11) 0.0045(10)
C30 0.0365(13) 0.0352(13) 0.0326(13) 0.0136(10) 0.0035(10) 0.0036(10)
C31 0.0424(14) 0.0378(14) 0.0298(13) 0.0014(11) -0.0019(11) -0.0019(11)
C32 0.0321(13) 0.0403(14) 0.0344(13) 0.0080(11) 0.0039(11) 0.0022(11)
C33 0.0431(14) 0.0334(13) 0.0477(15) 0.0111(11) 0.0210(12) 0.0087(11)
C34 0.0426(14) 0.0343(14) 0.0366(14) 0.0063(11) 0.0053(12) 0.0025(11)
C35 0.0363(13) 0.0358(14) 0.0372(14) -0.0036(10) 0.0096(11) -0.0020(10)
C36 0.0392(14) 0.0327(13) 0.0359(14) -0.0127(10) 0.0039(11) -0.0082(11)
C37 0.0356(13) 0.0294(12) 0.0392(13) -0.0122(10) 0.0177(11) -0.0091(10)
C38 0.0355(13) 0.0383(14) 0.0363(14) -0.0111(11) 0.0078(11) -0.0069(11)
C39 0.0329(12) 0.0312(12) 0.0305(12) 0.0027(10) 0.0165(10) -0.0069(10)
C40 0.0287(12) 0.0418(14) 0.0377(14) 0.0084(11) 0.0040(10) 0.0021(11)
C41 0.0357(13) 0.0511(15) 0.0485(15) 0.0171(12) 0.0204(12) 0.0047(11)
C42 0.0365(13) 0.0373(14) 0.0382(14) -0.0103(11) 0.0102(11) 0.0044(10)
C43 0.0293(12) 0.0527(15) 0.0307(13) 0.0027(11) 0.0102(10) 0.0080(11)
C44 0.0313(12) 0.0326(13) 0.0352(13) -0.0137(10) 0.0093(10) 0.0026(10)
C45 0.0315(12) 0.0317(13) 0.0300(13) 0.0093(10) 0.0026(10) 0.0036(10)
C46 0.0300(12) 0.0314(13) 0.0363(13) -0.0003(10) 0.0012(10) -0.0010(10)
C47 0.0456(14) 0.0430(14) 0.0296(13) -0.0102(11) 0.0119(11) 0.0136(11)
C48 0.0338(13) 0.0518(16) 0.0340(14) -0.0041(11) 0.0089(11) -0.0004(11)
C49 0.0348(13) 0.0407(15) 0.0529(16) 0.0218(12) 0.0070(12) 0.0005(11)
C50 0.0362(13) 0.0358(14) 0.0356(13) -0.0073(11) 0.0024(11) 0.0041(10)
C51 0.0311(12) 0.0307(12) 0.0314(12) 0.0075(10) 0.0065(10) 0.0082(10)
C52 0.0342(13) 0.0333(13) 0.0342(13) -0.0041(10) 0.0094(10) -0.0069(10)
C53 0.0446(14) 0.0457(15) 0.0434(15) 0.0110(12) 0.0239(12) 0.0071(12)
C54 0.0300(12) 0.0305(12) 0.0365(13) 0.0080(10) 0.0018(10) -0.0012(10)
C55 0.0381(13) 0.0312(13) 0.0323(13) -0.0016(10) 0.0029(11) -0.0044(10)
C56 0.0396(13) 0.0371(13) 0.0314(12) 0.0107(10) 0.0181(11) 0.0096(11)
C57 0.0362(14) 0.0481(16) 0.0588(17) -0.0275(14) 0.0088(12) -0.0017(12)
C58 0.0337(13) 0.0288(12) 0.0382(13) -0.0060(10) 0.0000(11) -0.0009(10)
C59 0.0343(12) 0.0329(13) 0.0322(13) -0.0042(10) 0.0128(10) -0.0023(10)
C60 0.0329(12) 0.0348(13) 0.0296(12) -0.0051(10) 0.0134(10) -0.0017(10)
N1 0.0365(10) 0.0346(10) 0.0292(10) 0.0048(8) 0.0133(9) 0.0036(8)
N2 0.0333(10) 0.0363(10) 0.0281(10) 0.0158(8) 0.0145(8) 0.0094(8)
N3 0.0327(10) 0.0318(10) 0.0319(10) -0.0067(8) 0.0210(8) 0.0085(8)
N4 0.0436(11) 0.0320(10) 0.0336(10) -0.0011(8) 0.0205(9) 0.0100(8)
N5 0.0308(10) 0.0371(11) 0.0358(11) -0.0040(9) 0.0057(9) -0.0084(8)
N6 0.0351(10) 0.0353(10) 0.0338(10) -0.0052(8) 0.0207(9) -0.0112(8)
N7 0.0376(11) 0.0428(11) 0.0297(10) -0.0127(9) 0.0105(9) 0.0139(9)
N8 0.0267(10) 0.0345(10) 0.0384(11) -0.0024(8) 0.0134(9) -0.0102(8)
O1 0.0503(10) 0.0516(10) 0.0364(9) 0.0140(8) 0.0097(8) 0.0005(8)
O2 0.0394(9) 0.0472(9) 0.0329(9) 0.0008(7) 0.0105(7) 0.0195(8)
O3 0.0342(8) 0.0303(9) 0.0559(10) -0.0003(8) 0.0115(8) 0.0150(7)
O4 0.0357(9) 0.0294(9) 0.0493(10) -0.0022(7) 0.0021(8) 0.0152(7)
O5 0.0378(9) 0.0361(9) 0.0346(9) 0.0133(7) 0.0006(7) -0.0046(7)
O6 0.0530(10) 0.0308(9) 0.0316(9) 0.0103(7) 0.0042(8) -0.0040(7)
O7 0.0336(9) 0.0393(9) 0.0538(10) -0.0032(8) 0.0134(8) -0.0173(7)
O8 0.0510(10) 0.0276(9) 0.0472(10) 0.0020(8) 0.0065(8) -0.0100(8)
O9 0.0347(9) 0.0293(8) 0.0470(10) -0.0091(7) 0.0159(8) 0.0050(7)
O10 0.0300(8) 0.0329(9) 0.0537(10) -0.0014(8) 0.0061(8) 0.0023(7)
O11 0.0362(9) 0.0331(9) 0.0499(10) -0.0065(8) 0.0039(8) -0.0065(7)
O12 0.0398(9) 0.0538(11) 0.0361(10) -0.0101(8) -0.0026(8) -0.0049(8)
O13 0.0334(8) 0.0349(9) 0.0394(9) 0.0052(7) 0.0044(7) 0.0038(7)
O14 0.0318(8) 0.0495(10) 0.0393(9) 0.0065(8) 0.0144(7) 0.0024(7)
O15 0.0370(9) 0.0296(8) 0.0339(9) 0.0101(7) 0.0005(7) 0.0019(7)
O16 0.0379(9) 0.0429(9) 0.0294(8) -0.0128(7) 0.0105(7) 0.0140(7)
O17 0.0367(9) 0.0394(9) 0.0360(9) -0.0032(7) 0.0099(7) 0.0010(7)
O18 0.0307(8) 0.0508(10) 0.0306(9) 0.0063(7) 0.0067(7) 0.0084(7)
O19 0.0370(8) 0.0341(9) 0.0352(9) -0.0040(7) 0.0030(7) -0.0055(7)
O20 0.0311(8) 0.0522(10) 0.0563(11) -0.0156(9) 0.0151(8) 0.0000(8)
O21 0.033(2) 0.034(2) 0.033(2) -0.0010(16) 0.0212(17) -0.0107(16)
O22 0.029(3) 0.035(3) 0.025(3) 0.004(2) -0.003(2) 0.006(2)
O23 0.032(3) 0.034(3) 0.030(3) -0.012(2) 0.000(2) -0.005(2)

loop_
_atom_type_symbol
_atom_type_description
_atom_type_scat_dispersion_real
_atom_type_scat_dispersion_imag
_atom_type_scat_source
C C 0.0033 0.0016 'International Tables Vol C Tables 4.2.6.8 and 6.1.1.4'
H H 0.0000 0.0000 'International Tables Vol C Tables 4.2.6.8 and 6.1.1.4'
N N 0.0061 0.0033 'International Tables Vol C Tables 4.2.6.8 and 6.1.1.4'
O O 0.0106 0.0060 'International Tables Vol C Tables 4.2.6.8 and 6.1.1.4'

loop_
_geom_angle_atom_site_label_1
_geom_angle_atom_site_label_2
_geom_angle_atom_site_label_3
_geom_angle
O3 C1 H1A 109.5
O3 C1 H1B 109.5
H1A C1 H1B 109.5
O3 C1 H1C 109.5
H1A C1 H1C 109.5
H1B C1 H1C 109.5
O3 C2 C3 125.6(2)
O3 C2 C21 114.36(18)
C3 C2 C21 120.0(2)
C4 C3 C2 120.0(2)
C4 C3 H3 120.0
C2 C3 H3 120.0
C19 C4 C3 120.1(2)
C19 C4 C5 121.66(19)
C3 C4 C5 118.3(2)
N1 C5 C4 115.97(16)
N1 C5 H5A 108.3
C4 C5 H5A 108.3
N1 C5 H5B 108.3
C4 C5 H5B 108.3
H5A C5 H5B 107.4
O1 C6 N2 125.2(2)
O1 C6 N1 123.33(17)
N2 C6 N1 111.35(15)
N2 C7 C8 112.81(16)
N2 C7 H7A 109.0
C8 C7 H7A 109.0
N2 C7 H7B 109.0
C8 C7 H7B 109.0
H7A C7 H7B 107.8
C15 C8 C9 116.6(2)
C15 C8 C7 123.84(19)
C9 C8 C7 119.59(19)
C10 C9 C8 119.7(2)
C10 C9 H9 120.2
C8 C9 H9 120.2
C9 C10 C13 122.6(2)
C9 C10 O5 121.99(19)
C13 C10 O5 115.33(19)
O5 C11 H11A 109.5
O5 C11 H11C 109.5
H11A C11 H11C 109.5
O5 C11 H11B 109.5
H11A C11 H11B 109.5
H11C C11 H11B 109.5
O6 C12 H12A 109.5
O6 C12 H12C 109.5
H12A C12 H12C 109.5
O6 C12 H12B 109.5
H12A C12 H12B 109.5
H12C C12 H12B 109.5
O6 C13 C14 127.1(2)
O6 C13 C10 115.7(2)
C14 C13 C10 117.1(2)
C13 C14 C15 122.1(2)
C13 C14 H14 119.0
C15 C14 H14 119.0
C14 C15 C8 121.8(2)
C14 C15 C16 120.0(2)
C8 C15 C16 118.2(2)
N3 C16 C15 113.64(16)
N3 C16 H16A 108.8
C15 C16 H16A 108.8
N3 C16 H16B 108.8
C15 C16 H16B 108.8
H16A C16 H16B 107.7
O2 C17 N3 128.17(18)
O2 C17 N4 125.44(17)
N3 C17 N4 106.39(14)
N4 C18 C19 112.81(18)
N4 C18 H18A 109.0
C19 C18 H18A 109.0
N4 C18 H18B 109.0
C19 C18 H18B 109.0
H18A C18 H18B 107.8
C4 C19 C20 119.96(19)
C4 C19 C18 120.4(2)
C20 C19 C18 119.62(19)
C19 C20 C21 120.1(2)
C19 C20 H20 120.0
C21 C20 H20 120.0
O4 C21 C2 114.43(19)
O4 C21 C20 125.7(2)
C2 C21 C20 119.9(2)
O4 C22 H22A 109.5
O4 C22 H22B 109.5
H22A C22 H22B 109.5
O4 C22 H22C 109.5
H22A C22 H22C 109.5
H22B C22 H22C 109.5
N4 C23 N1 113.99(14)
N4 C23 C25 115.12(19)
N1 C23 C25 107.91(16)
N4 C23 C24 101.20(15)
N1 C23 C24 102.78(16)
C25 C23 C24 115.24(18)
N3 C24 N2 115.70(15)
N3 C24 C28 114.81(15)
N2 C24 C28 107.42(16)
N3 C24 C23 102.98(15)
N2 C24 C23 102.61(14)
C28 C24 C23 112.69(19)
O7 C25 O8 126.14(19)
O7 C25 C23 123.1(2)
O8 C25 C23 110.52(17)
O8 C26 C27 104.44(16)
O8 C26 H26A 110.9
C27 C26 H26A 110.9
O8 C26 H26B 110.9
C27 C26 H26B 110.9
H26A C26 H26B 108.9
C26 C27 H27A 109.5
C26 C27 H27B 109.5
H27A C27 H27B 109.5
C26 C27 H27C 109.5
H27A C27 H27C 109.5
H27B C27 H27C 109.5
O9 C28 O10 121.08(16)
O9 C28 C24 126.72(18)
O10 C28 C24 111.80(16)
C30 C29 O10 97.19(17)
C30 C29 H29A 112.3
O10 C29 H29A 112.3
C30 C29 H29B 112.3
O10 C29 H29B 112.3
H29A C29 H29B 109.9
C29 C30 H30A 112.7
C29 C30 H30B 108.8
H30A C30 H30B 109.5
C29 C30 H30C 106.9
H30A C30 H30C 109.5
H30B C30 H30C 109.5
O13 C31 H31A 107.2
O13 C31 H31B 108.5
H31A C31 H31B 109.5
O13 C31 H31C 112.7
H31A C31 H31C 109.5
H31B C31 H31C 109.5
O13 C32 C33 124.21(18)
O13 C32 C51 115.99(19)
C33 C32 C51 119.8(2)
C32 C33 C34 120.0(2)
C32 C33 H33 120.0
C34 C33 H33 120.0
C49 C34 C33 120.3(2)
C49 C34 C35 117.8(2)
C33 C34 C35 121.7(2)
N5 C35 C34 116.47(18)
N5 C35 H35A 108.2
C34 C35 H35A 108.2
N5 C35 H35B 108.2
C34 C35 H35B 108.2
H35A C35 H35B 107.3
O11 C36 N5 127.6(2)
O11 C36 N6 130.08(19)
N5 C36 N6 101.19(14)
N6 C37 C38 114.89(16)
N6 C37 H37A 108.5
C38 C37 H37A 108.5
N6 C37 H37B 108.5
C38 C37 H37B 108.5
H37A C37 H37B 107.5
C39 C38 C45 122.5(2)
C39 C38 C37 118.3(2)
C45 C38 C37 119.2(2)
C38 C39 C40 121.5(2)
C38 C39 H39 119.2
C40 C39 H39 119.2
O15 C40 C39 127.44(19)
O15 C40 C43 114.49(19)
C39 C40 C43 118.1(2)
O15 C41 H41A 109.5
O15 C41 H41B 109.5
H41A C41 H41B 109.5
O15 C41 H41C 109.5
H41A C41 H41C 109.5
H41B C41 H41C 109.5
O16 C42 H42A 109.5
O16 C42 H42B 109.5
H42A C42 H42B 109.5
O16 C42 H42C 109.5
H42A C42 H42C 109.5
H42B C42 H42C 109.5
C44 C43 O16 122.72(18)
C44 C43 C40 121.4(2)
O16 C43 C40 115.85(17)
C43 C44 C45 121.5(2)
C43 C44 H44 119.3
C45 C44 H44 119.3
C46 C45 C44 121.79(19)
C46 C45 C38 123.2(2)
C44 C45 C38 114.97(19)
C45 C46 N7 114.80(19)
C45 C46 H46A 108.6
N7 C46 H46A 108.6
C45 C46 H46B 108.6
N7 C46 H46B 108.6
H46A C46 H46B 107.5
O12 C47 N8 128.1(2)
O12 C47 N7 124.33(19)
N8 C47 N7 107.19(14)
N8 C48 C49 115.23(17)
N8 C48 H48A 108.5
C49 C48 H48A 108.5
N8 C48 H48B 108.5
C49 C48 H48B 108.5
H48A C48 H48B 107.5
C34 C49 C50 119.7(2)
C34 C49 C48 124.3(2)
C50 C49 C48 116.0(2)
C51 C50 C49 120.3(2)
C51 C50 H50 119.8
C49 C50 H50 119.8
C50 C51 O14 126.05(18)
C50 C51 C32 119.9(2)
O14 C51 C32 114.04(17)
O14 C52 H52A 109.5
O14 C52 H52B 109.5
H52A C52 H52B 109.5
O14 C52 H52C 109.5
H52A C52 H52C 109.5
H52B C52 H52C 109.5
N5 C53 N8 112.00(16)
N5 C53 C55 92.58(16)
N8 C53 C55 124.19(18)
N5 C53 C54 107.02(16)
N8 C53 C54 106.16(17)
C55 C53 C54 113.3(2)
N7 C54 N6 113.63(14)
N7 C54 C58 114.03(18)
N6 C54 C58 114.71(15)
N7 C54 C53 99.54(15)
N6 C54 C53 98.05(16)
C58 C54 C53 114.86(19)
O17 C55 O18 120.57(18)
O17 C55 C53 121.18(19)
O18 C55 C53 118.23(18)
O18 C56 C57 106.54(16)
O18 C56 H56A 110.4
C57 C56 H56A 110.4
O18 C56 H56B 110.4
C57 C56 H56B 110.4
H56A C56 H56B 108.6
C56 C57 H57A 109.5
C56 C57 H57B 109.5
H57A C57 H57B 109.5
C56 C57 H57C 109.5
H57A C57 H57C 109.5
H57B C57 H57C 109.5
O19 C58 O20 120.65(18)
O19 C58 C54 120.76(18)
O20 C58 C54 117.75(18)
O20 C59 C60 111.13(16)
O20 C59 H59A 109.4
C60 C59 H59A 109.4
O20 C59 H59B 109.4
C60 C59 H59B 109.4
H59A C59 H59B 108.0
C59 C60 H60A 109.5
C59 C60 H60B 109.5
H60A C60 H60B 109.5
C59 C60 H60C 109.5
H60A C60 H60C 109.5
H60B C60 H60C 109.5
C6 N1 C5 124.27(13)
C6 N1 C23 110.04(13)
C5 N1 C23 121.57(13)
C6 N2 C7 124.47(14)
C6 N2 C24 111.29(13)
C7 N2 C24 120.32(12)
C17 N3 C24 114.26(13)
C17 N3 C16 122.76(13)
C24 N3 C16 120.28(13)
C17 N4 C23 114.39(13)
C17 N4 C18 125.18(13)
C23 N4 C18 118.50(13)
C35 N5 C53 125.09(13)
C35 N5 C36 121.18(13)
C53 N5 C36 113.06(14)
C54 N6 C36 117.70(13)
C54 N6 C37 118.72(13)
C36 N6 C37 115.08(13)
C47 N7 C54 115.15(13)
C47 N7 C46 124.02(12)
C54 N7 C46 120.48(13)
C48 N8 C47 119.50(14)
C48 N8 C53 125.79(13)
C47 N8 C53 109.16(14)
C2 O3 C1 115.78(13)
C21 O4 C22 118.70(14)
C10 O5 C11 119.62(13)
C13 O6 C12 114.94(14)
C25 O8 C26 117.02(13)
C28 O10 C29 114.90(12)
C32 O13 C31 135.56(11)
C51 O14 C52 115.23(12)
C40 O15 C41 117.03(14)
C43 O16 C42 114.72(12)
C55 O18 C56 111.69(13)
C58 O20 C59 119.66(13)
H21A O21 H21B 109.5
H22G O22 H22E 109.5
H23A O23 H23C 109.5

loop_
_geom_bond_atom_site_label_1
_geom_bond_atom_site_label_2
_geom_bond_distance
C1 O3 1.430(2)
C1 H1A 0.9600
C1 H1B 0.9600
C1 H1C 0.9600
C2 O3 1.357(2)
C2 C3 1.390(3)
C2 C21 1.391(3)
C3 C4 1.390(3)
C3 H3 0.9300
C4 C19 1.389(3)
C4 C5 1.507(3)
C5 N1 1.428(2)
C5 H5A 0.9700
C5 H5B 0.9700
C6 O1 1.247(2)
C6 N2 1.344(2)
C6 N1 1.349(3)
C7 N2 1.439(2)
C7 C8 1.522(3)
C7 H7A 0.9700
C7 H7B 0.9700
C8 C15 1.382(3)
C8 C9 1.418(3)
C9 C10 1.360(3)
C9 H9 0.9300
C10 C13 1.382(3)
C10 O5 1.431(2)
C11 O5 1.465(2)
C11 H11A 0.9600
C11 H11C 0.9600
C11 H11B 0.9600
C12 O6 1.410(2)
C12 H12A 0.9600
C12 H12C 0.9600
C12 H12B 0.9600
C13 O6 1.354(2)
C13 C14 1.357(3)
C14 C15 1.358(3)
C14 H14 0.9300
C15 C16 1.523(3)
C16 N3 1.515(2)
C16 H16A 0.9700
C16 H16B 0.9700
C17 O2 1.215(2)
C17 N3 1.350(2)
C17 N4 1.358(2)
C18 N4 1.486(3)
C18 C19 1.505(3)
C18 H18A 0.9700
C18 H18B 0.9700
C19 C20 1.391(3)
C20 C21 1.391(3)
C20 H20 0.9300
C21 O4 1.385(2)
C22 O4 1.462(2)
C22 H22A 0.9600
C22 H22B 0.9600
C22 H22C 0.9600
C23 N4 1.424(2)
C23 N1 1.485(2)
C23 C25 1.540(3)
C23 C24 1.576(3)
C24 N3 1.406(2)
C24 N2 1.461(2)
C24 C28 1.528(3)
C25 O7 1.154(2)
C25 O8 1.327(2)
C26 O8 1.445(2)
C26 C27 1.506(3)
C26 H26A 0.9700
C26 H26B 0.9700
C27 H27A 0.9600
C27 H27B 0.9600
C27 H27C 0.9600
C28 O9 1.193(2)
C28 O10 1.334(2)
C29 C30 1.493(3)
C29 O10 1.499(2)
C29 H29A 0.9700
C29 H29B 0.9700
C30 H30A 0.9602
C30 H30B 0.9600
C30 H30C 0.9600
C31 O13 1.492(2)
C31 H31A 0.9601
C31 H31B 0.9600
C31 H31C 0.9601
C32 O13 1.344(2)
C32 C33 1.389(3)
C32 C51 1.396(3)
C33 C34 1.391(3)
C33 H33 0.9300
C34 C49 1.384(3)
C34 C35 1.587(3)
C35 N5 1.422(2)
C35 H35A 0.9700
C35 H35B 0.9700
C36 O11 1.085(2)
C36 N5 1.436(2)
C36 N6 1.444(3)
C37 N6 1.491(2)
C37 C38 1.507(3)
C37 H37A 0.9700
C37 H37B 0.9700
C38 C39 1.350(3)
C38 C45 1.442(3)
C39 C40 1.368(3)
C39 H39 0.9300
C40 O15 1.352(2)
C40 C43 1.436(3)
C41 O15 1.415(2)
C41 H41A 0.9600
C41 H41B 0.9600
C41 H41C 0.9600
C42 O16 1.472(2)
C42 H42A 0.9600
C42 H42B 0.9600
C42 H42C 0.9600
C43 C44 1.342(3)
C43 O16 1.435(2)
C44 C45 1.438(3)
C44 H44 0.9300
C45 C46 1.426(3)
C46 N7 1.468(2)
C46 H46A 0.9700
C46 H46B 0.9700
C47 O12 1.193(2)
C47 N8 1.402(2)
C47 N7 1.405(2)
C48 N8 1.379(2)
C48 C49 1.524(3)
C48 H48A 0.9700
C48 H48B 0.9700
C49 C50 1.395(3)
C50 C51 1.384(3)
C50 H50 0.9300
C51 O14 1.391(2)
C52 O14 1.421(2)
C52 H52A 0.9600
C52 H52B 0.9600
C52 H52C 0.9600
C53 N5 1.435(2)
C53 N8 1.452(2)
C53 C55 1.493(3)
C53 C54 1.589(3)
C54 N7 1.440(2)
C54 N6 1.442(2)
C54 C58 1.510(3)
C55 O17 1.191(2)
C55 O18 1.299(2)
C56 O18 1.457(2)
C56 C57 1.486(3)
C56 H56A 0.9700
C56 H56B 0.9700
C57 H57A 0.9600
C57 H57B 0.9600
C57 H57C 0.9600
C58 O19 1.194(2)
C58 O20 1.318(2)
C59 O20 1.451(2)
C59 C60 1.510(3)
C59 H59A 0.9700
C59 H59B 0.9700
C60 H60A 0.9600
C60 H60B 0.9600
C60 H60C 0.9600
O21 H21A 0.8500
O21 H21B 0.8499
O22 H22G 0.8500
O22 H22E 0.8498
O23 H23A 0.8499
O23 H23C 0.8501

loop_
_geom_hbond_atom_site_label_D
_geom_hbond_atom_site_label_H
_geom_hbond_atom_site_label_A
_geom_hbond_distance_DH
_geom_hbond_distance_HA
_geom_hbond_distance_DA
_geom_hbond_angle_DHA
_geom_hbond_site_symmetry_A
O22 H22E O23 0.85 2.02 2.684(7) 134.0 1_655
O23 H23C O22 0.85 2.19 2.684(7) 116.6 1_455
